data_7026998
loop_
_publ_author_name
'Fawcett, John'
'G. Hope, Eric'
'Kemmitt, Raymond D. W.'
'Paige, Danny R.'
'Russell, David R.'
'M. Stuart, Alison'
'Stuart, M.'

_publ_section_title
;
 Platinum group metal complexes of arylphosphine ligands containing
 perfluoroalkyl ponytails; crystal structures of
 [RhCl2(\h5-C5Me5){P(C6H4C6F13-4)3}] and cis- and
 trans-[PtCl2{P(C6H4C6F13-4)3}2]
;
_journal_issue 22
_journal_name_full 'Journal of the Chemical Society, Dalton Transactions'
_journal_page_first 3751
_journal_paper_doi 10.1039/a805141k
_journal_year 1998
_chemical_formula_sum 'C108 H36 Cl3 F117 P3 Pt1.5'
_chemical_formula_weight 4048.26
_chemical_name_systematic
; 
 ? 
;
_space_group_IT_number 2
_symmetry_cell_setting triclinic
_symmetry_space_group_name_Hall '-P 1'
_symmetry_space_group_name_H-M 'P -1'
_atom_sites_solution_hydrogens geom
_atom_sites_solution_primary direct
_atom_sites_solution_secondary difmap
_audit_creation_method SHELXL
_cell_angle_alpha 101.17(1)
_cell_angle_beta 100.47(1)
_cell_angle_gamma 92.76(1)
_cell_formula_units_Z 2
_cell_length_a 18.254(2)
_cell_length_b 19.180(2)
_cell_length_c 20.290(2)
_cell_measurement_reflns_used 34
_cell_measurement_temperature 120(2)
_cell_measurement_theta_max 12.50
_cell_measurement_theta_min 3.04
_cell_volume 6827.5(13)
_computing_cell_refinement 'XSCANS (Fait, 1991)'
_computing_data_collection 'XSCANS (Fait, 1991)'
_computing_data_reduction 'XSCANS (Fait, 1991)'
_computing_molecular_graphics 'SHELXTL/PC ver5.0 (Sheldrick, 1996)'
_computing_publication_material 'SHELXTL/PC ver5.0 (Sheldrick, 1996)'
_computing_structure_refinement 'SHELXTL/PC ver5.0 (Sheldrick, 1996)'
_computing_structure_solution 'SHELXTL/PC ver5.0 (Sheldrick, 1996)'
_diffrn_ambient_temperature 120(2)
_diffrn_measurement_device 'Siemens P4 diffractometer'
_diffrn_measurement_method 'omega scan'
_diffrn_radiation_monochromator graphite
_diffrn_radiation_source 'fine-focus sealed tube'
_diffrn_radiation_type MoK\a
_diffrn_radiation_wavelength 0.71073
_diffrn_reflns_av_R_equivalents 0.0433
_diffrn_reflns_av_sigmaI/netI 0.1096
_diffrn_reflns_limit_h_max 22
_diffrn_reflns_limit_h_min -1
_diffrn_reflns_limit_k_max 23
_diffrn_reflns_limit_k_min -23
_diffrn_reflns_limit_l_max 25
_diffrn_reflns_limit_l_min -25
_diffrn_reflns_number 30707
_diffrn_reflns_theta_max 26.90
_diffrn_reflns_theta_min 2.48
_diffrn_standards_decay_% <2
_diffrn_standards_interval_count 100
_diffrn_standards_number 3
_exptl_absorpt_coefficient_mu 1.838
_exptl_absorpt_correction_T_max 0.759
_exptl_absorpt_correction_T_min 0.586
_exptl_absorpt_correction_type 'psi scan (XEMP; SHELXTL/PC ver5.0)'
_exptl_crystal_colour colourless
_exptl_crystal_density_diffrn 1.969
_exptl_crystal_density_meas ?
_exptl_crystal_description block
_exptl_crystal_F_000 3900
_exptl_crystal_size_max 0.66
_exptl_crystal_size_mid 0.33
_exptl_crystal_size_min 0.31
_refine_diff_density_max 1.661
_refine_diff_density_min -1.220
_refine_diff_density_rms 0.187
_refine_ls_extinction_method none
_refine_ls_goodness_of_fit_all 1.035
_refine_ls_goodness_of_fit_obs 1.098
_refine_ls_hydrogen_treatment 'riding model'
_refine_ls_matrix_type full
_refine_ls_number_parameters 1189
_refine_ls_number_reflns 27920
_refine_ls_number_restraints 8
_refine_ls_restrained_S_all 1.036
_refine_ls_restrained_S_obs 1.098
_refine_ls_R_factor_all 0.1387
_refine_ls_R_factor_obs 0.0816
_refine_ls_shift/esd_max 0.001
_refine_ls_shift/esd_mean 0.000
_refine_ls_structure_factor_coef Fsqd
_refine_ls_weighting_details 'w=1/[\s^2^(Fo^2^)+(0.0868P)^2^+70.7680P] where P=(Fo^2^+2Fc^2^)/3'
_refine_ls_weighting_scheme calc
_refine_ls_wR_factor_all 0.2164
_refine_ls_wR_factor_obs 0.1817
_reflns_number_observed 17725
_reflns_number_total 27923
_reflns_observed_criterion >2sigma(I)
_cod_data_source_file 805141Ksup1.cif
_cod_data_source_block 16
_cod_depositor_comments
;
The following automatic conversions were performed:

'_symmetry_cell_setting' value 'Triclinic' changed to 'triclinic'
according to /home/saulius/struct/CIF-dictionaries/cif_core.dic
dictionary named 'cif_core.dic' version 2.4.2 from 2011-04-26.

Automatic conversion script
Id: cif_fix_values 1891 2012-01-12 08:04:46Z andrius 

The following automatic conversions were performed:

'_exptl_crystal_density_meas' value 'not measured' was changed to '?'
- the value is perceived as not measured.

Automatic conversion script
Id: cif_fix_values 3008 2015-01-20 13:52:24Z robertas 

The following automatic conversions were performed:

'_refine_ls_weighting_scheme' value 'calc
w=1/[\s^2^(Fo^2^)+(0.0868P)^2^+70.7680P] where P=(Fo^2^+2Fc^2^)/3'
was changed to 'calc'. New tag '_refine_ls_weighting_details' was
created. The value of the new tag was set to
'w=1/[\s^2^(Fo^2^)+(0.0868P)^2^+70.7680P] where P=(Fo^2^+2Fc^2^)/3'.

Automatic conversion script
Id: cif_fix_values 3143 2015-03-26 13:38:13Z robertas 
;
_cod_original_cell_volume 6827.5(12)
_cod_original_sg_symbol_H-M P(-)1
_cod_original_formula_sum 'C108 H36 Cl3 F117 P3 Pt1.50'
_cod_database_code 7026998

loop_
_symmetry_equiv_pos_as_xyz
'x, y, z'
'-x, -y, -z'

loop_
_atom_site_aniso_label
_atom_site_aniso_U_11
_atom_site_aniso_U_22
_atom_site_aniso_U_33
_atom_site_aniso_U_23
_atom_site_aniso_U_13
_atom_site_aniso_U_12
Pt1 0.0198(2) 0.0204(2) 0.0175(2) 0.00314(14) 0.00320(14) 0.00156(15)
Cl1 0.0238(13) 0.0325(14) 0.0403(15) 0.0098(11) -0.0010(11) -0.0013(11)
Cl2 0.0329(14) 0.0200(12) 0.0307(13) 0.0039(10) 0.0061(11) 0.0035(10)
P1 0.0234(13) 0.0241(13) 0.0211(12) 0.0037(10) 0.0050(10) 0.0044(10)
P2 0.0217(13) 0.0249(13) 0.0184(12) 0.0031(10) 0.0053(10) 0.0046(10)
F9 0.068(6) 0.067(5) 0.063(5) 0.030(4) -0.018(4) -0.018(4)
F10 0.084(7) 0.068(6) 0.082(7) 0.020(5) 0.031(5) 0.012(5)
F11 0.117(9) 0.078(7) 0.079(7) 0.044(6) 0.005(6) 0.012(6)
F12 0.236(16) 0.062(7) 0.096(8) 0.033(6) 0.041(10) 0.064(9)
F13 0.191(14) 0.058(6) 0.100(8) 0.041(6) 0.004(9) -0.033(7)
F22 0.119(10) 0.082(8) 0.177(13) -0.007(8) 0.100(10) -0.001(7)
F23 0.074(8) 0.147(12) 0.169(13) 0.005(10) 0.045(8) -0.043(8)
F24 0.238(18) 0.088(9) 0.180(14) 0.049(9) 0.144(14) 0.026(10)
F25 0.191(16) 0.210(17) 0.107(11) 0.074(11) 0.081(11) 0.041(13)
F26 0.157(13) 0.174(14) 0.166(14) 0.060(11) 0.111(12) -0.029(11)
F35 0.172(11) 0.056(6) 0.040(5) 0.011(4) -0.015(6) -0.019(6)
F36 0.085(7) 0.124(9) 0.040(5) -0.023(5) 0.025(5) -0.007(6)
F37 0.075(7) 0.096(8) 0.074(6) -0.038(6) 0.008(5) -0.009(6)
F38 0.123(9) 0.092(7) 0.034(5) -0.014(4) -0.003(5) 0.004(6)
F39 0.119(8) 0.042(5) 0.069(6) -0.011(4) -0.018(6) 0.019(5)
F48 0.040(5) 0.203(12) 0.058(5) 0.076(7) 0.018(4) 0.029(6)
F49 0.071(6) 0.056(5) 0.072(6) 0.020(4) -0.027(5) 0.004(4)
F50 0.053(5) 0.093(7) 0.052(5) 0.030(5) -0.008(4) 0.008(5)
F51 0.078(7) 0.089(7) 0.086(7) -0.018(6) -0.028(6) 0.022(6)
F52 0.033(5) 0.160(10) 0.063(6) 0.038(6) -0.003(4) -0.006(5)
F61 0.053(5) 0.116(8) 0.051(5) 0.029(5) 0.009(4) -0.006(5)
F62 0.095(7) 0.057(5) 0.048(5) -0.001(4) 0.043(5) 0.002(5)
F63 0.068(6) 0.076(6) 0.059(5) 0.025(5) 0.018(4) -0.007(5)
F64 0.050(5) 0.115(8) 0.093(7) 0.027(6) 0.033(5) 0.008(5)
F65 0.103(8) 0.103(8) 0.046(5) 0.008(5) 0.037(5) -0.012(6)
Pt2 0.0240(3) 0.0196(3) 0.0197(3) -0.0011(2) 0.0058(2) 0.0025(2)
Cl3 0.0309(14) 0.0294(13) 0.0291(13) 0.0036(10) 0.0093(11) -0.0003(11)
P3 0.0265(14) 0.0215(13) 0.0211(12) -0.0012(10) 0.0034(10) 0.0015(10)
F88 0.083(7) 0.077(7) 0.132(10) 0.001(7) -0.042(7) 0.017(6)
F89 0.083(7) 0.073(7) 0.144(10) 0.012(7) -0.051(7) 0.021(6)
F90 0.323(26) 0.134(13) 0.148(14) 0.087(11) 0.100(16) 0.098(15)
F91 0.160(14) 0.174(15) 0.192(16) 0.085(13) 0.015(12) 0.106(13)
F92 0.087(7) 0.082(7) 0.128(9) -0.010(6) 0.069(7) -0.035(6)
F100 0.059(6) 0.057(6) 0.134(9) 0.008(6) 0.014(6) -0.019(5)
F101 0.164(12) 0.114(9) 0.066(7) 0.006(6) 0.053(7) 0.023(9)
F102 0.088(8) 0.156(11) 0.067(7) 0.048(7) 0.018(6) 0.013(7)
F103 0.117(9) 0.050(6) 0.134(10) 0.010(6) 0.042(8) -0.006(6)
F113 0.065(5) 0.039(4) 0.081(6) -0.022(4) 0.023(5) 0.001(4)
F114 0.142(10) 0.048(5) 0.068(6) -0.003(4) -0.052(6) 0.016(6)
F115 0.078(6) 0.047(4) 0.047(4) 0.004(4) 0.004(4) 0.009(4)
F116 0.167(11) 0.046(5) 0.067(6) 0.002(4) 0.049(7) -0.024(6)
F117 0.114(8) 0.025(4) 0.093(7) -0.006(4) -0.008(6) 0.017(5)
F104 0.116(10) 0.156(13) 0.115(10) 0.021(9) -0.016(8) -0.073(9)

loop_
_atom_site_label
_atom_site_type_symbol
_atom_site_fract_x
_atom_site_fract_y
_atom_site_fract_z
_atom_site_U_iso_or_equiv
_atom_site_thermal_displace_type
_atom_site_occupancy
_atom_site_calc_flag
_atom_site_refinement_flags
Pt1 Pt -0.04561(2) -0.04431(2) 0.84619(2) 0.01938(10) Uani 1 d .
Cl1 Cl 0.08343(14) -0.01071(14) 0.87649(14) 0.0329(6) Uani 1 d .
Cl2 Cl -0.06071(15) 0.07656(12) 0.85290(13) 0.0280(5) Uani 1 d .
P1 P -0.02340(15) -0.15817(14) 0.85003(13) 0.0229(5) Uani 1 d .
P2 P -0.17124(14) -0.06274(14) 0.80766(12) 0.0216(5) Uani 1 d .
C1 C 0.0659(6) -0.1705(5) 0.9044(5) 0.026(2) Uiso 1 d .
C2 C 0.1252(6) -0.1912(6) 0.8762(6) 0.030(2) Uiso 1 d .
H2A H 0.1210(6) -0.1980(6) 0.8290(6) 0.036 Uiso 1 calc R
C3 C 0.1932(6) -0.2025(6) 0.9170(5) 0.030(2) Uiso 1 d .
H3A H 0.2330(6) -0.2171(6) 0.8965(5) 0.036 Uiso 1 calc R
C4 C 0.2007(6) -0.1918(6) 0.9881(5) 0.031(2) Uiso 1 d .
C5 C 0.1411(6) -0.1702(6) 1.0179(6) 0.030(2) Uiso 1 d .
H5A H 0.1455(6) -0.1622(6) 1.0652(6) 0.036 Uiso 1 calc R
C6 C 0.0733(6) -0.1602(6) 0.9759(5) 0.031(2) Uiso 1 d .
H6A H 0.0329(6) -0.1466(6) 0.9959(5) 0.037 Uiso 1 calc R
C7 C 0.2714(7) -0.2036(7) 1.0328(6) 0.042(3) Uiso 1 d .
C8 C 0.2707(7) -0.2768(7) 1.0543(6) 0.041(3) Uiso 1 d .
C9 C 0.3400(8) -0.2860(7) 1.1105(7) 0.048(3) Uiso 1 d .
C10 C 0.3486(10) -0.3642(9) 1.1207(9) 0.067(4) Uiso 1 d .
C11 C 0.2862(9) -0.4056(8) 1.1345(8) 0.057(4) Uiso 1 d .
C12 C 0.3109(11) -0.4736(10) 1.1662(10) 0.076(5) Uiso 1 d .
F1 F 0.2878(4) -0.1527(4) 1.0935(4) 0.047(2) Uiso 1 d .
F2 F 0.3299(4) -0.1961(4) 1.0019(4) 0.049(2) Uiso 1 d .
F3 F 0.2073(4) -0.2885(4) 1.0774(4) 0.046(2) Uiso 1 d .
F4 F 0.2666(4) -0.3256(4) 0.9954(4) 0.055(2) Uiso 1 d .
F5 F 0.3329(5) -0.2485(4) 1.1702(4) 0.063(2) Uiso 1 d .
F6 F 0.4025(5) -0.2615(5) 1.0948(5) 0.069(2) Uiso 1 d .
F7 F 0.4124(5) -0.3578(5) 1.1770(4) 0.067(2) Uiso 1 d .
F8 F 0.3681(6) -0.4011(5) 1.0639(5) 0.083(3) Uiso 1 d .
F9 F 0.2361(5) -0.4292(5) 1.0792(4) 0.069(2) Uani 1 d .
F10 F 0.2555(5) -0.3665(5) 1.1825(5) 0.075(3) Uani 1 d .
F11 F 0.3453(6) -0.4547(5) 1.2323(5) 0.089(3) Uani 1 d .
F12 F 0.3558(9) -0.5088(6) 1.1332(6) 0.126(5) Uani 1 d .
F13 F 0.2518(8) -0.5160(5) 1.1634(6) 0.117(5) Uani 1 d .
C13 C -0.0902(6) -0.2038(5) 0.8899(5) 0.027(2) Uiso 1 d .
C14 C -0.1076(6) -0.1627(6) 0.9484(6) 0.033(2) Uiso 1 d .
H14A H -0.0899(6) -0.1148(6) 0.9612(6) 0.039 Uiso 1 calc R
C15 C -0.1507(7) -0.1911(7) 0.9885(6) 0.042(3) Uiso 1 d .
H15A H -0.1614(7) -0.1631(7) 1.0279(6) 0.051 Uiso 1 calc R
C16 C -0.1775(8) -0.2632(7) 0.9677(7) 0.051(3) Uiso 1 d .
C17 C -0.1619(8) -0.3047(8) 0.9083(7) 0.050(3) Uiso 1 d .
H17A H -0.1809(8) -0.3522(8) 0.8944(7) 0.060 Uiso 1 calc R
C18 C -0.1177(7) -0.2751(6) 0.8696(6) 0.039(3) Uiso 1 d .
H18A H -0.1067(7) -0.3030(6) 0.8303(6) 0.047 Uiso 1 calc R
C19 C -0.2218(9) -0.2995(8) 1.0138(8) 0.057(4) Uiso 1 d .
C20 C -0.3019(9) -0.2922(8) 0.9932(8) 0.057(4) Uiso 1 d .
C21 C -0.3583(10) -0.3162(10) 1.0453(9) 0.071(5) Uiso 1 d .
C22 C -0.3524(10) -0.3825(10) 1.0637(9) 0.073(5) Uiso 1 d .
C23 C -0.4192(14) -0.4070(13) 1.1013(12) 0.100(7) Uiso 1 d .
C24 C -0.4048(14) -0.4658(14) 1.1356(14) 0.104(7) Uiso 1 d .
F14 F -0.2072(5) -0.3682(5) 1.0122(4) 0.066(2) Uiso 1 d .
F15 F -0.1971(5) -0.2662(5) 1.0830(5) 0.071(2) Uiso 1 d .
F16 F -0.3260(5) -0.3358(5) 0.9310(4) 0.063(2) Uiso 1 d .
F17 F -0.3133(6) -0.2270(5) 0.9885(5) 0.079(3) Uiso 1 d .
F18 F -0.3390(7) -0.2625(6) 1.0998(6) 0.103(4) Uiso 1 d .
F19 F -0.4261(8) -0.3090(7) 1.0099(7) 0.119(4) Uiso 1 d .
F20 F -0.2876(6) -0.3826(6) 1.1103(6) 0.092(3) Uiso 1 d .
F21 F -0.3490(5) -0.4337(5) 1.0097(5) 0.078(3) Uiso 1 d .
F22 F -0.4322(7) -0.3514(6) 1.1459(7) 0.122(5) Uani 1 d .
F23 F -0.4780(7) -0.4294(8) 1.0496(8) 0.132(5) Uani 1 d .
F24 F -0.3781(10) -0.5194(7) 1.1015(8) 0.152(7) Uani 1 d .
F25 F -0.3513(10) -0.4428(10) 1.1965(8) 0.156(6) Uani 1 d .
F26 F -0.4674(9) -0.4874(8) 1.1564(8) 0.154(6) Uani 1 d .
C25 C -0.0195(6) -0.2119(5) 0.7658(5) 0.025(2) Uiso 1 d .
C26 C -0.0224(6) -0.1765(6) 0.7109(5) 0.027(2) Uiso 1 d .
H26A H -0.0305(6) -0.1284(6) 0.7177(5) 0.033 Uiso 1 calc R
C27 C -0.0135(6) -0.2121(6) 0.6468(6) 0.033(2) Uiso 1 d .
H27A H -0.0161(6) -0.1885(6) 0.6106(6) 0.040 Uiso 1 calc R
C28 C -0.0004(6) -0.2843(6) 0.6379(5) 0.031(2) Uiso 1 d .
C29 C 0.0032(6) -0.3194(6) 0.6930(5) 0.032(2) Uiso 1 d .
H29A H 0.0113(6) -0.3676(6) 0.6863(5) 0.039 Uiso 1 calc R
C30 C -0.0051(6) -0.2837(5) 0.7569(5) 0.029(2) Uiso 1 d .
H30A H -0.0012(6) -0.3070(5) 0.7933(5) 0.034 Uiso 1 calc R
C31 C 0.0099(7) -0.3230(6) 0.5689(6) 0.039(3) Uiso 1 d .
C32 C -0.0648(6) -0.3628(6) 0.5229(6) 0.033(2) Uiso 1 d .
C33 C -0.0619(7) -0.3983(7) 0.4473(6) 0.041(3) Uiso 1 d .
C34 C -0.1335(7) -0.4483(6) 0.4081(6) 0.038(3) Uiso 1 d .
C35 C -0.1380(8) -0.4701(7) 0.3299(7) 0.050(3) Uiso 1 d .
C36 C -0.1956(9) -0.5353(9) 0.2922(8) 0.062(4) Uiso 1 d .
F27 F 0.0602(4) -0.3710(4) 0.5770(4) 0.052(2) Uiso 1 d .
F28 F 0.0362(4) -0.2775(4) 0.5325(4) 0.055(2) Uiso 1 d .
F29 F -0.0859(4) -0.4158(4) 0.5533(3) 0.043(2) Uiso 1 d .
F30 F -0.1169(4) -0.3176(4) 0.5219(4) 0.052(2) Uiso 1 d .
F31 F -0.0030(4) -0.4344(4) 0.4479(4) 0.053(2) Uiso 1 d .
F32 F -0.0559(5) -0.3447(4) 0.4118(4) 0.061(2) Uiso 1 d .
F33 F -0.1347(4) -0.5076(4) 0.4336(4) 0.054(2) Uiso 1 d .
F34 F -0.1939(5) -0.4159(4) 0.4183(4) 0.063(2) Uiso 1 d .
F35 F -0.1551(7) -0.4157(5) 0.2994(4) 0.095(4) Uani 1 d .
F36 F -0.0721(6) -0.4882(6) 0.3182(4) 0.087(3) Uani 1 d .
F37 F -0.2611(6) -0.5270(6) 0.3082(5) 0.091(3) Uani 1 d .
F38 F -0.2055(6) -0.5421(6) 0.2254(4) 0.089(3) Uani 1 d .
F39 F -0.1733(6) -0.5948(4) 0.3085(5) 0.084(3) Uani 1 d .
C37 C -0.2014(5) -0.0052(5) 0.7466(5) 0.021(2) Uiso 1 d .
C38 C -0.1726(6) -0.0105(5) 0.6863(5) 0.024(2) Uiso 1 d .
H38A H -0.1356(6) -0.0412(5) 0.6789(5) 0.029 Uiso 1 calc R
C39 C -0.1984(6) 0.0294(5) 0.6369(5) 0.026(2) Uiso 1 d .
H39A H -0.1813(6) 0.0223(5) 0.5958(5) 0.031 Uiso 1 calc R
C40 C -0.2486(6) 0.0785(5) 0.6492(5) 0.025(2) Uiso 1 d .
C41 C -0.2738(6) 0.0876(6) 0.7106(6) 0.033(2) Uiso 1 d .
H41A H -0.3064(6) 0.1224(6) 0.7200(6) 0.039 Uiso 1 calc R
C42 C -0.2512(6) 0.0454(5) 0.7591(5) 0.028(2) Uiso 1 d .
H42A H -0.2699(6) 0.0516(5) 0.7994(5) 0.033 Uiso 1 calc R
C43 C -0.2770(6) 0.1237(6) 0.5968(5) 0.030(2) Uiso 1 d .
C44 C -0.3544(6) 0.0902(6) 0.5503(5) 0.028(2) Uiso 1 d .
C45 C -0.3922(6) 0.1336(6) 0.4991(6) 0.035(3) Uiso 1 d .
C46 C -0.4687(7) 0.0999(6) 0.4538(6) 0.036(3) Uiso 1 d .
C47 C -0.5057(7) 0.1447(7) 0.4017(6) 0.042(3) Uiso 1 d .
C48 C -0.5851(8) 0.1132(8) 0.3610(7) 0.053(3) Uiso 1 d .
F40 F -0.2283(4) 0.1297(4) 0.5550(4) 0.044(2) Uiso 1 d .
F41 F -0.2866(4) 0.1896(4) 0.6292(3) 0.043(2) Uiso 1 d .
F42 F -0.3422(4) 0.0265(4) 0.5128(4) 0.046(2) Uiso 1 d .
F43 F -0.4013(4) 0.0751(4) 0.5896(4) 0.046(2) Uiso 1 d .
F44 F -0.3466(5) 0.1483(5) 0.4583(4) 0.065(2) Uiso 1 d .
F45 F -0.4045(5) 0.1966(5) 0.5367(5) 0.070(2) Uiso 1 d .
F46 F -0.4602(5) 0.0355(5) 0.4172(4) 0.067(2) Uiso 1 d .
F47 F -0.5164(5) 0.0874(4) 0.4924(4) 0.058(2) Uiso 1 d .
F48 F -0.4637(5) 0.1489(7) 0.3557(4) 0.092(4) Uani 1 d .
F49 F -0.5126(5) 0.2098(4) 0.4353(5) 0.071(3) Uani 1 d .
F50 F -0.6087(5) 0.1544(5) 0.3159(4) 0.066(2) Uani 1 d .
F51 F -0.5846(6) 0.0476(6) 0.3254(5) 0.094(4) Uani 1 d .
F52 F -0.6329(5) 0.1102(6) 0.3997(5) 0.086(3) Uani 1 d .
C49 C -0.2267(6) -0.0407(5) 0.8732(5) 0.023(2) Uiso 1 d .
C50 C -0.1920(6) -0.0085(5) 0.9407(5) 0.025(2) Uiso 1 d .
H50A H -0.1403(6) 0.0012(5) 0.9513(5) 0.030 Uiso 1 calc R
C51 C -0.2327(6) 0.0089(5) 0.9910(5) 0.026(2) Uiso 1 d .
H51A H -0.2092(6) 0.0298(5) 1.0356(5) 0.031 Uiso 1 calc R
C52 C -0.3113(6) -0.0057(5) 0.9738(5) 0.027(2) Uiso 1 d .
C53 C -0.3453(6) -0.0371(6) 0.9074(5) 0.029(2) Uiso 1 d .
H53A H -0.3970(6) -0.0463(6) 0.8967(5) 0.035 Uiso 1 calc R
C54 C -0.3049(6) -0.0550(6) 0.8573(6) 0.033(2) Uiso 1 d .
H54A H -0.3288(6) -0.0765(6) 0.8129(6) 0.039 Uiso 1 calc R
C55 C -0.3557(6) 0.0127(6) 1.0285(6) 0.035(3) Uiso 1 d .
C56 C -0.3713(6) -0.0493(6) 1.0657(6) 0.032(2) Uiso 1 d .
C57 C -0.3996(7) -0.0272(6) 1.1342(6) 0.035(3) Uiso 1 d .
C58 C -0.4405(7) -0.0878(7) 1.1566(6) 0.040(3) Uiso 1 d .
C59 C -0.4461(8) -0.0705(8) 1.2350(7) 0.051(3) Uiso 1 d .
C60 C -0.5047(9) -0.1200(9) 1.2543(8) 0.063(4) Uiso 1 d .
F53 F -0.3178(4) 0.0675(3) 1.0799(3) 0.0381(15) Uiso 1 d .
F54 F -0.4219(4) 0.0341(4) 1.0028(3) 0.042(2) Uiso 1 d .
F55 F -0.3084(4) -0.0809(4) 1.0797(4) 0.045(2) Uiso 1 d .
F56 F -0.4233(4) -0.0975(4) 1.0201(4) 0.045(2) Uiso 1 d .
F57 F -0.3388(4) -0.0004(4) 1.1851(4) 0.048(2) Uiso 1 d .
F58 F -0.4456(4) 0.0235(4) 1.1275(4) 0.045(2) Uiso 1 d .
F59 F -0.4055(4) -0.1470(4) 1.1458(4) 0.057(2) Uiso 1 d .
F60 F -0.5105(5) -0.1035(4) 1.1183(4) 0.058(2) Uiso 1 d .
F61 F -0.3797(5) -0.0806(6) 1.2729(4) 0.072(3) Uani 1 d .
F62 F -0.4608(5) -0.0040(4) 1.2517(4) 0.065(2) Uani 1 d .
F63 F -0.5016(5) -0.1876(5) 1.2286(4) 0.066(2) Uani 1 d .
F64 F -0.5731(5) -0.1039(6) 1.2289(5) 0.083(3) Uani 1 d .
F65 F -0.4956(6) -0.1100(6) 1.3219(4) 0.083(3) Uani 1 d .
C61 C -0.2135(5) -0.1532(5) 0.7613(5) 0.021(2) Uiso 1 d .
C62 C -0.2086(7) -0.1782(6) 0.6934(6) 0.037(3) Uiso 1 d .
H62A H -0.1866(7) -0.1483(6) 0.6701(6) 0.044 Uiso 1 calc R
C63 C -0.2364(7) -0.2473(6) 0.6597(6) 0.038(3) Uiso 1 d .
H63A H -0.2314(7) -0.2638(6) 0.6146(6) 0.045 Uiso 1 calc R
C64 C -0.2722(7) -0.2928(6) 0.6939(6) 0.039(3) Uiso 1 d .
C65 C -0.2777(7) -0.2678(6) 0.7608(6) 0.040(3) Uiso 1 d .
H65A H -0.3009(7) -0.2974(6) 0.7836(6) 0.047 Uiso 1 calc R
C66 C -0.2493(6) -0.1986(6) 0.7956(6) 0.031(2) Uiso 1 d .
H66A H -0.2539(6) -0.1825(6) 0.8408(6) 0.037 Uiso 1 calc R
C67 C -0.2970(8) -0.3690(7) 0.6573(7) 0.048(3) Uiso 1 d .
C68 C -0.2319(7) -0.4171(6) 0.6655(6) 0.036(3) Uiso 1 d .
C69 C -0.2478(7) -0.4937(7) 0.6213(7) 0.046(3) Uiso 1 d .
C70 C -0.1904(7) -0.5453(7) 0.6400(7) 0.044(3) Uiso 1 d .
F66 F -0.3253(5) -0.3746(5) 0.5911(4) 0.064(2) Uiso 1 d .
F67 F -0.3507(5) -0.3961(5) 0.6877(4) 0.067(2) Uiso 1 d .
F68 F -0.1725(4) -0.3838(4) 0.6499(4) 0.052(2) Uiso 1 d .
F69 F -0.2124(4) -0.4210(4) 0.7329(4) 0.054(2) Uiso 1 d .
F70 F -0.2506(4) -0.4890(4) 0.5549(4) 0.055(2) Uiso 1 d .
F71 F -0.3154(4) -0.5223(4) 0.6263(4) 0.056(2) Uiso 1 d .
F72 F -0.1218(5) -0.5132(5) 0.6469(5) 0.072(2) Uiso 1 d .
F73 F -0.1969(5) -0.5601(5) 0.7011(5) 0.079(3) Uiso 1 d .
C71 C -0.1946(10) -0.6148(10) 0.5867(10) 0.079(5) Uiso 1 d D
F75 F -0.1705(6) -0.6013(5) 0.5266(5) 0.084(3) Uiso 1 d .
C72 C -0.2608(14) -0.6623(13) 0.5617(11) 0.088 Uiso 0.50 d PD
F76 F -0.2361(9) -0.7212(9) 0.5225(8) 0.060(4) Uiso 0.50 d PD
F77 F -0.3031(10) -0.6337(9) 0.5121(9) 0.067(5) Uiso 0.50 d PD
F78 F -0.2822(13) -0.6649(12) 0.6225(11) 0.099(7) Uiso 0.50 d PD
C72' C -0.1522(12) -0.6716(12) 0.6028(12) 0.071(12) Uiso 0.50 d PD
F76' F -0.0795(10) -0.6472(10) 0.6259(10) 0.074(5) Uiso 0.50 d PD
F77' F -0.1580(12) -0.7270(11) 0.5491(10) 0.087(6) Uiso 0.50 d PD
F78' F -0.1744(11) -0.6962(10) 0.6549(10) 0.079(5) Uiso 0.50 d PD
F74' F -0.2696(13) -0.6428(12) 0.5569(12) 0.089(6) Uiso 0.50 d P
F74 F -0.1404(13) -0.6540(12) 0.6271(13) 0.083(6) Uiso 0.50 d P
Pt2 Pt 0.0000 0.0000 0.5000 0.02156(14) Uani 1 d S
Cl3 Cl 0.06010(15) 0.06419(13) 0.43574(13) 0.0298(5) Uani 1 d .
P3 P -0.08760(15) -0.04348(13) 0.39961(13) 0.0240(5) Uani 1 d .
C73 C -0.1277(6) 0.0317(5) 0.3676(5) 0.025(2) Uiso 1 d .
C74 C -0.1510(6) 0.0829(6) 0.4156(6) 0.032(2) Uiso 1 d .
H74A H -0.1456(6) 0.0777(6) 0.4608(6) 0.038 Uiso 1 calc R
C75 C -0.1823(6) 0.1418(6) 0.3961(5) 0.029(2) Uiso 1 d .
H75A H -0.1990(6) 0.1756(6) 0.4283(5) 0.035 Uiso 1 calc R
C76 C -0.1894(6) 0.1512(6) 0.3277(5) 0.030(2) Uiso 1 d .
C77 C -0.1639(6) 0.1015(6) 0.2804(5) 0.030(2) Uiso 1 d .
H77A H -0.1678(6) 0.1075(6) 0.2355(5) 0.036 Uiso 1 calc R
C78 C -0.1319(6) 0.0418(6) 0.3003(5) 0.029(2) Uiso 1 d .
H78A H -0.1134(6) 0.0088(6) 0.2688(5) 0.034 Uiso 1 calc R
C79 C -0.2243(6) 0.2126(6) 0.3061(6) 0.033(2) Uiso 1 d .
C80 C -0.3083(7) 0.1912(6) 0.2662(6) 0.038(3) Uiso 1 d .
C81 C -0.3571(8) 0.2525(8) 0.2538(7) 0.054(3) Uiso 1 d .
C82 C -0.4339(10) 0.2269(10) 0.2022(9) 0.074(5) Uiso 1 d .
C83 C -0.5020(13) 0.2779(13) 0.2018(12) 0.099(6) Uiso 1 d .
C84 C -0.4871(21) 0.3448(19) 0.1863(19) 0.157(12) Uiso 1 d .
F79 F -0.2250(4) 0.2659(4) 0.3617(3) 0.043(2) Uiso 1 d .
F80 F -0.1877(4) 0.2427(4) 0.2638(4) 0.051(2) Uiso 1 d .
F81 F -0.3418(4) 0.1506(4) 0.3015(4) 0.049(2) Uiso 1 d .
F82 F -0.3058(4) 0.1521(4) 0.2047(4) 0.051(2) Uiso 1 d .
F83 F -0.3742(5) 0.2821(5) 0.3153(5) 0.071(2) Uiso 1 d .
F84 F -0.3180(6) 0.3014(5) 0.2325(5) 0.078(3) Uiso 1 d .
F85 F -0.4629(5) 0.1657(5) 0.2107(5) 0.075(3) Uiso 1 d .
F86 F -0.4173(6) 0.2161(6) 0.1380(6) 0.098(3) Uiso 1 d .
F87 F -0.5188(7) 0.2804(6) 0.2623(6) 0.098(3) Uiso 1 d .
F88 F -0.5617(6) 0.2390(6) 0.1444(6) 0.108(4) Uani 1 d .
F89 F -0.4322(6) 0.3810(6) 0.2366(7) 0.110(4) Uani 1 d .
F90 F -0.4741(12) 0.3417(9) 0.1241(9) 0.184(9) Uani 1 d .
F91 F -0.5588(9) 0.3731(9) 0.1869(9) 0.168(7) Uani 1 d .
F92 F -0.3995(6) -0.2092(5) 0.4574(6) 0.099(4) Uani 1 d .
C85 C -0.1680(6) -0.1019(6) 0.4073(5) 0.028(2) Uiso 1 d .
C86 C -0.2376(7) -0.0796(7) 0.4093(6) 0.039(3) Uiso 1 d .
H86A H -0.2470(7) -0.0333(7) 0.4048(6) 0.047 Uiso 1 calc R
C87 C -0.2956(8) -0.1265(7) 0.4182(6) 0.046(3) Uiso 1 d .
H87A H -0.3427(8) -0.1106(7) 0.4196(6) 0.055 Uiso 1 calc R
C88 C -0.2834(7) -0.1955(6) 0.4248(6) 0.039(3) Uiso 1 d .
C89 C -0.2136(7) -0.2180(7) 0.4242(6) 0.045(3) Uiso 1 d .
H89A H -0.2039(7) -0.2638(7) 0.4301(6) 0.054 Uiso 1 calc R
C90 C -0.1567(8) -0.1711(7) 0.4147(6) 0.046(3) Uiso 1 d .
H90A H -0.1096(8) -0.1871(7) 0.4133(6) 0.055 Uiso 1 calc R
C91 C -0.3451(8) -0.2466(7) 0.4327(7) 0.049(3) Uiso 1 d .
C92 C -0.3871(9) -0.2941(8) 0.3631(8) 0.060(4) Uiso 1 d .
C93 C -0.4621(10) -0.3450(10) 0.3615(9) 0.072(5) Uiso 1 d .
C94 C -0.4599(10) -0.4008(10) 0.4010(9) 0.076(5) Uiso 1 d .
C95 C -0.4106(10) -0.4563(9) 0.3925(9) 0.069(4) Uiso 1 d .
C96 C -0.4285(13) -0.5316(12) 0.4184(11) 0.091(6) Uiso 1 d .
F93 F -0.3201(5) -0.2892(5) 0.4752(4) 0.068(2) Uiso 1 d .
F94 F -0.3384(5) -0.3342(5) 0.3383(4) 0.065(2) Uiso 1 d .
F95 F -0.4060(6) -0.2522(5) 0.3171(5) 0.081(3) Uiso 1 d .
F96 F -0.4840(6) -0.3754(6) 0.2935(5) 0.089(3) Uiso 1 d .
F97 F -0.5131(7) -0.3005(7) 0.3756(6) 0.112(4) Uiso 1 d .
F98 F -0.4502(6) -0.3707(5) 0.4688(5) 0.080(3) Uiso 1 d .
F99 F -0.5339(7) -0.4383(6) 0.3825(6) 0.103(4) Uiso 1 d .
F100 F -0.3408(5) -0.4316(5) 0.4218(6) 0.087(3) Uani 1 d .
F101 F -0.4110(8) -0.4811(7) 0.3242(5) 0.112(4) Uani 1 d .
F102 F -0.4279(6) -0.5136(7) 0.4866(5) 0.100(4) Uani 1 d .
F103 F -0.3736(7) -0.5696(5) 0.4099(6) 0.100(4) Uani 1 d .
C97 C -0.0529(6) -0.0990(5) 0.3321(5) 0.027(2) Uiso 1 d .
C98 C 0.0184(6) -0.1200(6) 0.3462(6) 0.032(2) Uiso 1 d .
H98A H 0.0499(6) -0.1006(6) 0.3878(6) 0.038 Uiso 1 calc R
C99 C 0.0432(7) -0.1700(6) 0.2982(6) 0.039(3) Uiso 1 d .
H99A H 0.0910(7) -0.1850(6) 0.3076(6) 0.047 Uiso 1 calc R
C100 C -0.0043(7) -0.1976(6) 0.2358(6) 0.036(3) Uiso 1 d .
C101 C -0.0745(7) -0.1770(6) 0.2199(6) 0.037(3) Uiso 1 d .
H10A H -0.1047(7) -0.1952(6) 0.1772(6) 0.045 Uiso 1 calc R
C102 C -0.0998(7) -0.1286(6) 0.2682(6) 0.039(3) Uiso 1 d .
H10B H -0.1483(7) -0.1152(6) 0.2588(6) 0.046 Uiso 1 calc R
C103 C 0.0195(8) -0.2553(7) 0.1834(7) 0.047(3) Uiso 1 d .
C104 C -0.0117(7) -0.3318(7) 0.1893(6) 0.042(3) Uiso 1 d .
C105 C 0.0169(7) -0.3960(7) 0.1455(7) 0.046(3) Uiso 1 d .
C106 C -0.0355(7) -0.4674(7) 0.1330(7) 0.045(3) Uiso 1 d .
C107 C -0.0010(8) -0.5367(8) 0.1085(7) 0.053(3) Uiso 1 d .
C108 C -0.0567(8) -0.6029(7) 0.0780(7) 0.050(3) Uiso 1 d .
F105 F 0.0945(5) -0.2531(5) 0.1929(4) 0.066(2) Uiso 1 d .
F106 F -0.0070(5) -0.2480(4) 0.1182(4) 0.060(2) Uiso 1 d .
F107 F -0.0852(5) -0.3362(5) 0.1712(4) 0.064(2) Uiso 1 d .
F108 F 0.0066(5) -0.3378(5) 0.2559(5) 0.071(2) Uiso 1 d .
F109 F 0.0843(6) -0.4054(6) 0.1778(5) 0.089(3) Uiso 1 d .
F110 F 0.0215(5) -0.3818(5) 0.0843(5) 0.070(2) Uiso 1 d .
F111 F -0.0960(5) -0.4634(5) 0.0836(5) 0.077(3) Uiso 1 d .
F112 F -0.0602(6) -0.4720(5) 0.1898(5) 0.083(3) Uiso 1 d .
F113 F 0.0385(5) -0.5252(4) 0.0612(5) 0.066(2) Uani 1 d .
F114 F 0.0468(7) -0.5509(5) 0.1630(5) 0.097(4) Uani 1 d .
F115 F -0.1004(5) -0.5958(4) 0.0204(4) 0.059(2) Uani 1 d .
F116 F -0.0996(7) -0.6141(5) 0.1227(5) 0.092(4) Uani 1 d .
F117 F -0.0220(6) -0.6590(4) 0.0649(5) 0.083(3) Uani 1 d .
F104 F -0.4897(8) -0.5646(8) 0.3870(7) 0.138(5) Uani 1 d .

loop_
_atom_type_symbol
_atom_type_description
_atom_type_scat_dispersion_real
_atom_type_scat_dispersion_imag
_atom_type_scat_source
C C 0.0033 0.0016 'International Tables Vol C Tables 4.2.6.8 and 6.1.1.4'
H H 0.0000 0.0000 'International Tables Vol C Tables 4.2.6.8 and 6.1.1.4'
F F 0.0171 0.0103 'International Tables Vol C Tables 4.2.6.8 and 6.1.1.4'
P P 0.1023 0.0942 'International Tables Vol C Tables 4.2.6.8 and 6.1.1.4'
Cl Cl 0.1484 0.1585 'International Tables Vol C Tables 4.2.6.8 and 6.1.1.4'
Pt Pt -1.7033 8.3905 'International Tables Vol C Tables 4.2.6.8 and 6.1.1.4'

loop_
_geom_angle_atom_site_label_1
_geom_angle_atom_site_label_2
_geom_angle_atom_site_label_3
_geom_angle
_geom_angle_site_symmetry_1
_geom_angle_site_symmetry_3
P1 Pt1 P2 97.73(9) . .
P1 Pt1 Cl2 174.29(9) . .
P2 Pt1 Cl2 86.36(9) . .
P1 Pt1 Cl1 89.97(9) . .
P2 Pt1 Cl1 171.01(9) . .
Cl2 Pt1 Cl1 86.30(9) . .
C25 P1 C1 103.8(5) . .
C25 P1 C13 109.6(5) . .
C1 P1 C13 100.1(5) . .
C25 P1 Pt1 112.7(3) . .
C1 P1 Pt1 115.7(3) . .
C13 P1 Pt1 113.8(3) . .
C49 P2 C37 104.5(4) . .
C49 P2 C61 102.6(4) . .
C37 P2 C61 103.7(4) . .
C49 P2 Pt1 114.8(3) . .
C37 P2 Pt1 110.1(3) . .
C61 P2 Pt1 119.5(3) . .
C2 C1 C6 118.5(10) . .
C2 C1 P1 120.8(8) . .
C6 C1 P1 120.7(8) . .
C1 C2 C3 121.4(10) . .
C4 C3 C2 120.1(10) . .
C5 C4 C3 119.4(10) . .
C5 C4 C7 119.0(10) . .
C3 C4 C7 121.7(10) . .
C4 C5 C6 119.4(10) . .
C1 C6 C5 121.2(10) . .
F2 C7 F1 105.0(10) . .
F2 C7 C4 110.3(10) . .
F1 C7 C4 111.8(10) . .
F2 C7 C8 109.2(10) . .
F1 C7 C8 105.9(10) . .
C4 C7 C8 114.2(10) . .
F3 C8 F4 106.8(10) . .
F3 C8 C7 109.4(10) . .
F4 C8 C7 105.1(10) . .
F3 C8 C9 108.9(10) . .
F4 C8 C9 111.3(10) . .
C7 C8 C9 115.1(10) . .
F5 C9 F6 108.7(11) . .
F5 C9 C10 106.0(11) . .
F6 C9 C10 108.4(11) . .
F5 C9 C8 108.9(11) . .
F6 C9 C8 109.5(11) . .
C10 C9 C8 115.0(12) . .
F8 C10 C11 107.5(14) . .
F8 C10 F7 107.7(13) . .
C11 C10 F7 109.5(13) . .
F8 C10 C9 107.2(13) . .
C11 C10 C9 120.1(14) . .
F7 C10 C9 104.4(12) . .
F9 C11 F10 110.3(13) . .
F9 C11 C10 111.5(13) . .
F10 C11 C10 110.3(13) . .
F9 C11 C12 107.1(13) . .
F10 C11 C12 104.0(13) . .
C10 C11 C12 113.2(14) . .
F12 C12 F13 108.6(17) . .
F12 C12 F11 107.6(16) . .
F13 C12 F11 107.2(15) . .
F12 C12 C11 111.6(15) . .
F13 C12 C11 109.6(15) . .
F11 C12 C11 112.1(15) . .
C14 C13 C18 119.4(10) . .
C14 C13 P1 114.7(8) . .
C18 C13 P1 125.7(8) . .
C13 C14 C15 122.0(11) . .
C14 C15 C16 117.9(12) . .
C17 C16 C15 120.7(13) . .
C17 C16 C19 119.1(13) . .
C15 C16 C19 120.1(12) . .
C16 C17 C18 120.2(13) . .
C13 C18 C17 119.9(11) . .
F14 C19 F15 103.7(11) . .
F14 C19 C20 112.2(13) . .
F15 C19 C20 109.7(12) . .
F14 C19 C16 112.4(12) . .
F15 C19 C16 109.6(12) . .
C20 C19 C16 109.0(12) . .
F17 C20 F16 109.4(12) . .
F17 C20 C19 110.7(13) . .
F16 C20 C19 107.4(12) . .
F17 C20 C21 106.9(12) . .
F16 C20 C21 106.0(12) . .
C19 C20 C21 116.2(13) . .
F18 C21 F19 110.3(15) . .
F18 C21 C22 111.7(16) . .
F19 C21 C22 113.4(16) . .
F18 C21 C20 100.6(13) . .
F19 C21 C20 101.1(13) . .
C22 C21 C20 118.8(15) . .
F21 C22 F20 105.9(14) . .
F21 C22 C21 111.2(15) . .
F20 C22 C21 111.1(16) . .
F21 C22 C23 108.9(16) . .
F20 C22 C23 104.4(15) . .
C21 C22 C23 114.8(16) . .
F22 C23 F23 112.5(20) . .
F22 C23 C24 108.9(21) . .
F23 C23 C24 106.8(21) . .
F22 C23 C22 108.7(18) . .
F23 C23 C22 104.3(17) . .
C24 C23 C22 115.6(20) . .
F24 C24 F26 110.7(21) . .
F24 C24 F25 105.1(21) . .
F26 C24 F25 104.8(20) . .
F24 C24 C23 115.5(23) . .
F26 C24 C23 110.2(21) . .
F25 C24 C23 110.0(22) . .
C30 C25 C26 120.0(9) . .
C30 C25 P1 122.0(8) . .
C26 C25 P1 117.6(7) . .
C27 C26 C25 121.3(10) . .
C26 C27 C28 118.4(10) . .
C27 C28 C29 120.2(10) . .
C27 C28 C31 118.8(10) . .
C29 C28 C31 121.0(10) . .
C30 C29 C28 121.2(10) . .
C29 C30 C25 118.9(10) . .
F27 C31 F28 107.4(10) . .
F27 C31 C28 109.4(10) . .
F28 C31 C28 111.9(10) . .
F27 C31 C32 108.6(9) . .
F28 C31 C32 106.4(9) . .
C28 C31 C32 113.0(10) . .
F30 C32 F29 108.2(9) . .
F30 C32 C33 108.5(9) . .
F29 C32 C33 106.9(9) . .
F30 C32 C31 108.6(9) . .
F29 C32 C31 107.3(9) . .
C33 C32 C31 117.0(10) . .
F31 C33 F32 109.8(10) . .
F31 C33 C32 108.3(10) . .
F32 C33 C32 107.8(10) . .
F31 C33 C34 109.7(10) . .
F32 C33 C34 106.6(10) . .
C32 C33 C34 114.5(10) . .
F34 C34 F33 108.0(10) . .
F34 C34 C35 107.8(10) . .
F33 C34 C35 108.4(10) . .
F34 C34 C33 109.5(10) . .
F33 C34 C33 108.7(10) . .
C35 C34 C33 114.1(10) . .
F36 C35 F35 107.4(13) . .
F36 C35 C34 109.0(11) . .
F35 C35 C34 111.0(11) . .
F36 C35 C36 106.3(12) . .
F35 C35 C36 107.3(12) . .
C34 C35 C36 115.3(12) . .
F37 C36 F39 107.8(14) . .
F37 C36 F38 106.4(14) . .
F39 C36 F38 109.1(13) . .
F37 C36 C35 111.2(13) . .
F39 C36 C35 111.2(13) . .
F38 C36 C35 111.1(13) . .
C42 C37 C38 118.0(9) . .
C42 C37 P2 121.5(7) . .
C38 C37 P2 120.5(7) . .
C37 C38 C39 121.5(9) . .
C40 C39 C38 119.9(9) . .
C39 C40 C41 119.0(10) . .
C39 C40 C43 121.2(9) . .
C41 C40 C43 119.8(9) . .
C40 C41 C42 121.6(10) . .
C37 C42 C41 119.8(10) . .
F41 C43 F40 108.1(9) . .
F41 C43 C40 110.0(9) . .
F40 C43 C40 111.7(9) . .
F41 C43 C44 107.9(8) . .
F40 C43 C44 107.6(8) . .
C40 C43 C44 111.4(9) . .
F43 C44 F42 106.0(8) . .
F43 C44 C45 110.1(9) . .
F42 C44 C45 106.8(8) . .
F43 C44 C43 109.5(8) . .
F42 C44 C43 107.2(8) . .
C45 C44 C43 116.6(9) . .
F44 C45 F45 106.8(10) . .
F44 C45 C44 111.2(9) . .
F45 C45 C44 106.5(9) . .
F44 C45 C46 108.6(9) . .
F45 C45 C46 107.3(9) . .
C44 C45 C46 116.0(9) . .
F47 C46 F46 105.0(10) . .
F47 C46 C45 110.4(10) . .
F46 C46 C45 109.8(10) . .
F47 C46 C47 108.9(10) . .
F46 C46 C47 107.1(10) . .
C45 C46 C47 115.1(10) . .
F48 C47 F49 109.3(12) . .
F48 C47 C48 106.6(11) . .
F49 C47 C48 107.2(10) . .
F48 C47 C46 110.1(10) . .
F49 C47 C46 109.2(10) . .
C48 C47 C46 114.3(11) . .
F52 C48 F51 106.7(13) . .
F52 C48 F50 109.2(12) . .
F51 C48 F50 107.3(12) . .
F52 C48 C47 113.0(12) . .
F51 C48 C47 112.2(12) . .
F50 C48 C47 108.3(11) . .
C50 C49 C54 119.1(9) . .
C50 C49 P2 120.3(8) . .
C54 C49 P2 120.6(8) . .
C51 C50 C49 121.3(10) . .
C50 C51 C52 118.6(10) . .
C53 C52 C51 119.9(10) . .
C53 C52 C55 121.3(10) . .
C51 C52 C55 118.7(9) . .
C54 C53 C52 121.7(10) . .
C53 C54 C49 119.3(10) . .
F54 C55 F53 108.3(9) . .
F54 C55 C52 110.3(9) . .
F53 C55 C52 110.2(9) . .
F54 C55 C56 107.8(9) . .
F53 C55 C56 105.0(9) . .
C52 C55 C56 114.9(9) . .
F55 C56 F56 108.6(9) . .
F55 C56 C57 107.3(9) . .
F56 C56 C57 109.5(9) . .
F55 C56 C55 108.8(9) . .
F56 C56 C55 106.5(9) . .
C57 C56 C55 115.9(9) . .
F58 C57 F57 109.3(9) . .
F58 C57 C58 108.4(9) . .
F57 C57 C58 107.6(9) . .
F58 C57 C56 108.2(9) . .
F57 C57 C56 108.1(9) . .
C58 C57 C56 115.2(9) . .
F59 C58 F60 106.4(10) . .
F59 C58 C57 110.2(10) . .
F60 C58 C57 110.1(10) . .
F59 C58 C59 107.5(10) . .
F60 C58 C59 108.8(10) . .
C57 C58 C59 113.6(10) . .
F62 C59 F61 109.9(12) . .
F62 C59 C60 109.8(12) . .
F61 C59 C60 105.1(12) . .
F62 C59 C58 108.9(11) . .
F61 C59 C58 108.7(11) . .
C60 C59 C58 114.4(12) . .
F63 C60 F65 109.5(13) . .
F63 C60 F64 106.4(14) . .
F65 C60 F64 109.1(13) . .
F63 C60 C59 113.2(13) . .
F65 C60 C59 109.6(13) . .
F64 C60 C59 109.0(13) . .
C62 C61 C66 119.0(10) . .
C62 C61 P2 120.7(8) . .
C66 C61 P2 120.3(7) . .
C61 C62 C63 120.9(11) . .
C62 C63 C64 120.2(11) . .
C65 C64 C63 118.8(11) . .
C65 C64 C67 122.4(11) . .
C63 C64 C67 118.7(11) . .
C64 C65 C66 121.6(11) . .
C65 C66 C61 119.5(10) . .
F66 C67 F67 108.7(11) . .
F66 C67 C64 112.6(11) . .
F67 C67 C64 109.1(11) . .
F66 C67 C68 109.5(11) . .
F67 C67 C68 105.6(10) . .
C64 C67 C68 111.0(11) . .
F68 C68 F69 106.5(9) . .
F68 C68 C67 107.3(10) . .
F69 C68 C67 108.8(10) . .
F68 C68 C69 109.6(10) . .
F69 C68 C69 108.9(10) . .
C67 C68 C69 115.3(10) . .
F71 C69 F70 107.9(10) . .
F71 C69 C70 107.4(10) . .
F70 C69 C70 108.8(10) . .
F71 C69 C68 109.9(10) . .
F70 C69 C68 107.7(10) . .
C70 C69 C68 115.0(11) . .
F72 C70 F73 107.7(11) . .
F72 C70 C69 108.6(11) . .
F73 C70 C69 108.9(11) . .
F72 C70 C71 106.2(12) . .
F73 C70 C71 110.0(12) . .
C69 C70 C71 115.1(12) . .
F74' C71 C72' 108.8(18) . .
F74' C71 F75 99.1(15) . .
C72' C71 F75 102.8(15) . .
F74' C71 C72 17.6(13) . .
C72' C71 C72 91.2(17) . .
F75 C71 C72 105.0(16) . .
F74' C71 F74 123.1(19) . .
C72' C71 F74 21.3(13) . .
F75 C71 F74 112.5(15) . .
C72 C71 F74 105.9(17) . .
F74' C71 C70 112.6(16) . .
C72' C71 C70 120.3(17) . .
F75 C71 C70 110.7(13) . .
C72 C71 C70 123.5(16) . .
F74 C71 C70 99.1(15) . .
F78 C72 F77 122.1(21) . .
F78 C72 F76 122.3(22) . .
F77 C72 F76 101.6(17) . .
F78 C72 C71 99.3(18) . .
F77 C72 C71 105.5(19) . .
F76 C72 C71 103.3(19) . .
F78 C72 C72' 91.5(16) . .
F77 C72 C72' 140.9(19) . .
F76 C72 C72' 71.2(14) . .
C71 C72 C72' 44.2(10) . .
C72 F76 F77' 109.8(17) . .
C72 F76 F74' 10.7(12) . .
F77' F76 F74' 114.5(15) . .
F74' F77 C72 14.0(18) . .
C72 F78 F74' 16.2(14) . .
F76' C72' F77' 109.5(20) . .
F76' C72' F78' 105.7(20) . .
F77' C72' F78' 108.2(20) . .
F76' C72' C71 109.7(19) . .
F77' C72' C71 113.1(20) . .
F78' C72' C71 110.4(19) . .
F76' C72' C72 154.1(19) . .
F77' C72' C72 84.1(16) . .
F78' C72' C72 89.9(16) . .
C71 C72' C72 44.6(10) . .
F74 F76' C72' 22.9(17) . .
C72' F77' F76 94.9(17) . .
F74 F78' C72' 23.5(15) . .
F77 F74' C71 128.1(25) . .
F77 F74' F78 136.7(25) . .
C71 F74' F78 92.5(17) . .
F77 F74' F76 98.6(20) . .
C71 F74' F76 88.9(15) . .
F78 F74' F76 96.2(16) . .
F76' F74 F78' 129.1(24) . .
F76' F74 C71 119.9(22) . .
F78' F74 C71 110.8(20) . .
P3 Pt2 P3 180.0 2_556 .
P3 Pt2 Cl3 86.66(9) 2_556 2_556
P3 Pt2 Cl3 93.34(9) . 2_556
P3 Pt2 Cl3 93.34(9) 2_556 .
P3 Pt2 Cl3 86.66(9) . .
Cl3 Pt2 Cl3 180.0 2_556 .
C97 P3 C73 108.7(5) . .
C97 P3 C85 101.1(5) . .
C73 P3 C85 105.7(5) . .
C97 P3 Pt2 115.5(4) . .
C73 P3 Pt2 108.9(3) . .
C85 P3 Pt2 116.2(3) . .
C74 C73 C78 120.0(10) . .
C74 C73 P3 115.5(8) . .
C78 C73 P3 124.4(8) . .
C73 C74 C75 119.8(10) . .
C74 C75 C76 120.7(10) . .
C77 C76 C75 119.6(10) . .
C77 C76 C79 119.3(10) . .
C75 C76 C79 121.2(10) . .
C76 C77 C78 119.6(10) . .
C73 C78 C77 120.2(10) . .
F79 C79 F80 105.9(9) . .
F79 C79 C76 110.7(9) . .
F80 C79 C76 113.7(9) . .
F79 C79 C80 108.0(9) . .
F80 C79 C80 106.7(9) . .
C76 C79 C80 111.5(9) . .
F82 C80 F81 108.9(10) . .
F82 C80 C81 106.9(10) . .
F81 C80 C81 108.6(10) . .
F82 C80 C79 107.5(9) . .
F81 C80 C79 107.6(9) . .
C81 C80 C79 117.2(10) . .
F84 C81 F83 109.3(12) . .
F84 C81 C80 109.3(12) . .
F83 C81 C80 106.7(11) . .
F84 C81 C82 110.9(12) . .
F83 C81 C82 106.9(12) . .
C80 C81 C82 113.6(12) . .
F85 C82 F86 107.8(14) . .
F85 C82 C81 111.6(14) . .
F86 C82 C81 106.0(14) . .
F85 C82 C83 104.5(15) . .
F86 C82 C83 106.8(15) . .
C81 C82 C83 119.7(15) . .
F87 C83 C84 114.6(24) . .
F87 C83 F88 113.3(19) . .
C84 C83 F88 105.9(23) . .
F87 C83 C82 103.1(17) . .
C84 C83 C82 115.5(24) . .
F88 C83 C82 104.3(16) . .
F90 C84 F89 114.2(31) . .
F90 C84 C83 114.1(30) . .
F89 C84 C83 107.4(29) . .
F90 C84 F91 106.4(29) . .
F89 C84 F91 113.5(27) . .
C83 C84 F91 100.5(27) . .
C86 C85 C90 117.8(11) . .
C86 C85 P3 123.5(9) . .
C90 C85 P3 118.6(9) . .
C85 C86 C87 120.2(11) . .
C88 C87 C86 121.2(12) . .
C89 C88 C87 119.0(12) . .
C89 C88 C91 119.2(11) . .
C87 C88 C91 121.8(12) . .
C88 C89 C90 119.2(12) . .
C85 C90 C89 122.5(12) . .
F93 C91 F92 108.9(12) . .
F93 C91 C88 112.0(11) . .
F92 C91 C88 109.6(11) . .
F93 C91 C92 108.6(11) . .
F92 C91 C92 104.0(12) . .
C88 C91 C92 113.4(11) . .
F94 C92 F95 104.5(12) . .
F94 C92 C91 107.0(12) . .
F95 C92 C91 109.3(12) . .
F94 C92 C93 108.6(13) . .
F95 C92 C93 107.1(13) . .
C91 C92 C93 119.5(13) . .
F97 C93 F96 105.4(14) . .
F97 C93 C94 111.7(16) . .
F96 C93 C94 108.9(15) . .
F97 C93 C92 105.2(14) . .
F96 C93 C92 102.8(13) . .
C94 C93 C92 121.5(15) . .
F98 C94 C95 108.6(15) . .
F98 C94 F99 106.1(14) . .
C95 C94 F99 104.1(15) . .
F98 C94 C93 109.4(15) . .
C95 C94 C93 121.5(17) . .
F99 C94 C93 106.0(15) . .
F100 C95 F101 106.7(15) . .
F100 C95 C94 110.5(15) . .
F101 C95 C94 110.3(15) . .
F100 C95 C96 107.4(14) . .
F101 C95 C96 101.8(14) . .
C94 C95 C96 119.2(16) . .
F104 C96 F103 111.4(20) . .
F104 C96 F102 110.6(19) . .
F103 C96 F102 108.0(18) . .
F104 C96 C95 112.9(18) . .
F103 C96 C95 106.6(17) . .
F102 C96 C95 107.1(16) . .
C98 C97 C102 119.4(10) . .
C98 C97 P3 118.6(8) . .
C102 C97 P3 121.5(8) . .
C97 C98 C99 119.9(11) . .
C98 C99 C100 119.2(11) . .
C101 C100 C99 122.4(11) . .
C101 C100 C103 117.0(11) . .
C99 C100 C103 120.6(11) . .
C100 C101 C102 118.5(11) . .
C101 C102 C97 120.7(11) . .
F105 C103 F106 108.0(11) . .
F105 C103 C100 110.5(11) . .
F106 C103 C100 112.0(11) . .
F105 C103 C104 108.6(11) . .
F106 C103 C104 106.8(10) . .
C100 C103 C104 110.8(10) . .
F107 C104 F108 108.7(10) . .
F107 C104 C105 108.1(10) . .
F108 C104 C105 107.5(10) . .
F107 C104 C103 107.8(10) . .
F108 C104 C103 108.4(10) . .
C105 C104 C103 116.2(11) . .
F109 C105 F110 109.3(11) . .
F109 C105 C104 107.8(11) . .
F110 C105 C104 109.5(11) . .
F109 C105 C106 109.2(11) . .
F110 C105 C106 107.8(11) . .
C104 C105 C106 113.2(11) . .
F112 C106 F111 107.7(11) . .
F112 C106 C107 108.6(11) . .
F111 C106 C107 106.9(11) . .
F112 C106 C105 109.7(11) . .
F111 C106 C105 107.4(10) . .
C107 C106 C105 116.2(11) . .
F113 C107 F114 108.5(12) . .
F113 C107 C106 107.7(11) . .
F114 C107 C106 107.8(11) . .
F113 C107 C108 108.9(11) . .
F114 C107 C108 108.0(12) . .
C106 C107 C108 115.8(12) . .
F117 C108 F115 108.1(11) . .
F117 C108 F116 107.0(12) . .
F115 C108 F116 108.8(12) . .
F117 C108 C107 110.8(12) . .
F115 C108 C107 111.5(11) . .
F116 C108 C107 110.5(12) . .

loop_
_geom_bond_atom_site_label_1
_geom_bond_atom_site_label_2
_geom_bond_distance
_geom_bond_site_symmetry_2
Pt1 P1 2.254(3) .
Pt1 P2 2.271(3) .
Pt1 Cl2 2.328(2) .
Pt1 Cl1 2.349(3) .
P1 C25 1.833(10) .
P1 C1 1.849(10) .
P1 C13 1.854(11) .
P2 C49 1.812(10) .
P2 C37 1.844(9) .
P2 C61 1.862(10) .
C1 C2 1.353(14) .
C1 C6 1.405(14) .
C2 C3 1.412(15) .
C3 C4 1.399(15) .
C4 C5 1.380(15) .
C4 C7 1.49(2) .
C5 C6 1.413(15) .
C7 F2 1.349(14) .
C7 F1 1.389(14) .
C7 C8 1.55(2) .
C8 F3 1.351(14) .
C8 F4 1.354(14) .
C8 C9 1.58(2) .
C9 F5 1.316(15) .
C9 F6 1.33(2) .
C9 C10 1.57(2) .
C10 F8 1.35(2) .
C10 C11 1.46(2) .
C10 F7 1.46(2) .
C11 F9 1.30(2) .
C11 F10 1.33(2) .
C11 C12 1.61(2) .
C12 F12 1.28(2) .
C12 F13 1.31(2) .
C12 F11 1.35(2) .
C13 C14 1.389(14) .
C13 C18 1.39(2) .
C14 C15 1.39(2) .
C15 C16 1.40(2) .
C16 C17 1.39(2) .
C16 C19 1.58(2) .
C17 C18 1.40(2) .
C19 F14 1.35(2) .
C19 F15 1.41(2) .
C19 C20 1.47(2) .
C20 F17 1.30(2) .
C20 F16 1.36(2) .
C20 C21 1.71(2) .
C21 F18 1.34(2) .
C21 F19 1.34(2) .
C21 C22 1.40(2) .
C22 F21 1.33(2) .
C22 F20 1.37(2) .
C22 C23 1.65(3) .
C23 F22 1.32(2) .
C23 F23 1.35(2) .
C23 C24 1.45(3) .
C24 F24 1.29(3) .
C24 F26 1.36(3) .
C24 F25 1.41(3) .
C25 C30 1.397(14) .
C25 C26 1.406(14) .
C26 C27 1.389(14) .
C27 C28 1.399(15) .
C28 C29 1.405(15) .
C28 C31 1.50(2) .
C29 C30 1.383(15) .
C31 F27 1.343(14) .
C31 F28 1.369(14) .
C31 C32 1.57(2) .
C32 F30 1.318(13) .
C32 F29 1.363(13) .
C32 C33 1.56(2) .
C33 F31 1.306(14) .
C33 F32 1.376(14) .
C33 C34 1.57(2) .
C34 F34 1.320(14) .
C34 F33 1.339(13) .
C34 C35 1.55(2) .
C35 F36 1.32(2) .
C35 F35 1.34(2) .
C35 C36 1.57(2) .
C36 F37 1.30(2) .
C36 F39 1.31(2) .
C36 F38 1.31(2) .
C37 C42 1.381(14) .
C37 C38 1.405(13) .
C38 C39 1.405(14) .
C39 C40 1.367(14) .
C40 C41 1.387(14) .
C40 C43 1.533(14) .
C41 C42 1.410(15) .
C43 F41 1.342(12) .
C43 F40 1.351(12) .
C43 C44 1.580(15) .
C44 F43 1.328(12) .
C44 F42 1.360(12) .
C44 C45 1.543(15) .
C45 F44 1.332(14) .
C45 F45 1.352(14) .
C45 C46 1.56(2) .
C46 F47 1.316(13) .
C46 F46 1.345(14) .
C46 C47 1.57(2) .
C47 F48 1.323(14) .
C47 F49 1.325(15) .
C47 C48 1.56(2) .
C48 F52 1.28(2) .
C48 F51 1.32(2) .
C48 F50 1.35(2) .
C49 C50 1.406(14) .
C49 C54 1.406(15) .
C50 C51 1.370(14) .
C51 C52 1.415(14) .
C52 C53 1.381(14) .
C52 C55 1.489(15) .
C53 C54 1.364(15) .
C55 F54 1.342(13) .
C55 F53 1.384(13) .
C55 C56 1.57(2) .
C56 F55 1.335(12) .
C56 F56 1.369(13) .
C56 C57 1.56(2) .
C57 F58 1.326(13) .
C57 F57 1.374(13) .
C57 C58 1.54(2) .
C58 F59 1.329(14) .
C58 F60 1.356(14) .
C58 C59 1.58(2) .
C59 F62 1.31(2) .
C59 F61 1.36(2) .
C59 C60 1.55(2) .
C60 F63 1.31(2) .
C60 F65 1.33(2) .
C60 F64 1.34(2) .
C61 C62 1.388(14) .
C61 C66 1.419(14) .
C62 C63 1.39(2) .
C63 C64 1.42(2) .
C64 C65 1.37(2) .
C64 C67 1.51(2) .
C65 C66 1.40(2) .
C67 F66 1.331(15) .
C67 F67 1.38(2) .
C67 C68 1.54(2) .
C68 F68 1.349(13) .
C68 F69 1.368(13) .
C68 C69 1.55(2) .
C69 F71 1.355(15) .
C69 F70 1.359(14) .
C69 C70 1.52(2) .
C70 F72 1.34(2) .
C70 F73 1.348(15) .
C70 C71 1.53(2) .
C71 F74' 1.42(3) .
C71 C72' 1.42(2) .
C71 F75 1.43(2) .
C71 C72 1.43(2) .
C71 F74 1.49(3) .
C72 F78 1.37(2) .
C72 F77 1.37(2) .
C72 F76 1.39(2) .
C72 C72' 2.04(3) .
F76 F77' 1.45(3) .
F76 F74' 1.72(3) .
F77 F74' 1.05(2) .
F78 F74' 1.52(3) .
C72' F76' 1.35(2) .
C72' F77' 1.35(2) .
C72' F78' 1.36(2) .
F76' F74 1.12(3) .
F78' F74 1.27(3) .
Pt2 P3 2.330(3) 2_556
Pt2 P3 2.330(3) .
Pt2 Cl3 2.330(3) 2_556
Pt2 Cl3 2.330(3) .
P3 C97 1.796(10) .
P3 C73 1.825(10) .
P3 C85 1.852(11) .
C73 C74 1.383(14) .
C73 C78 1.405(14) .
C74 C75 1.383(15) .
C75 C76 1.418(14) .
C76 C77 1.378(14) .
C76 C79 1.468(15) .
C77 C78 1.405(14) .
C79 F79 1.370(13) .
C79 F80 1.372(13) .
C79 C80 1.59(2) .
C80 F82 1.335(13) .
C80 F81 1.351(14) .
C80 C81 1.54(2) .
C81 F84 1.34(2) .
C81 F83 1.36(2) .
C81 C82 1.58(2) .
C82 F85 1.32(2) .
C82 F86 1.37(2) .
C82 C83 1.62(3) .
C83 F87 1.31(2) .
C83 C84 1.40(4) .
C83 F88 1.49(2) .
C84 F90 1.32(3) .
C84 F89 1.35(4) .
C84 F91 1.44(4) .
F92 C91 1.36(2) .
C85 C86 1.36(2) .
C85 C90 1.38(2) .
C86 C87 1.42(2) .
C87 C88 1.38(2) .
C88 C89 1.37(2) .
C88 C91 1.51(2) .
C89 C90 1.41(2) .
C91 F93 1.33(2) .
C91 C92 1.57(2) .
C92 F94 1.31(2) .
C92 F95 1.36(2) .
C92 C93 1.63(2) .
C93 F97 1.32(2) .
C93 F96 1.37(2) .
C93 C94 1.45(2) .
C94 F98 1.36(2) .
C94 C95 1.43(2) .
C94 F99 1.45(2) .
C95 F100 1.33(2) .
C95 F101 1.37(2) .
C95 C96 1.67(3) .
C96 F104 1.25(2) .
C96 F103 1.29(2) .
C96 F102 1.36(2) .
C97 C98 1.378(15) .
C97 C102 1.41(2) .
C98 C99 1.38(2) .
C99 C100 1.39(2) .
C100 C101 1.36(2) .
C100 C103 1.52(2) .
C101 C102 1.38(2) .
C103 F105 1.34(2) .
C103 F106 1.360(15) .
C103 C104 1.58(2) .
C104 F107 1.319(15) .
C104 F108 1.361(15) .
C104 C105 1.55(2) .
C105 F109 1.32(2) .
C105 F110 1.338(15) .
C105 C106 1.58(2) .
C106 F112 1.33(2) .
C106 F111 1.37(2) .
C106 C107 1.53(2) .
C107 F113 1.35(2) .
C107 F114 1.36(2) .
C107 C108 1.54(2) .
C108 F117 1.28(2) .
C108 F115 1.32(2) .
C108 F116 1.34(2) .

loop_
_geom_torsion_atom_site_label_1
_geom_torsion_atom_site_label_2
_geom_torsion_atom_site_label_3
_geom_torsion_atom_site_label_4
_geom_torsion
C4 C7 C8 C9 -171.2(10)
C7 C8 C9 C10 -167.4(11)
C8 C9 C10 C11 -53.4(19)
C9 C10 C11 C12 -162.2(14)
C16 C19 C20 C21 -170.5(12)
C19 C20 C21 C22 -50.5(21)
C20 C21 C22 C23 -168.8(15)
C21 C22 C23 C24 -165.3(20)
C28 C31 C32 C33 174.0(10)
C31 C32 C33 C34 169.7(10)
C32 C33 C34 C35 167.5(10)
C33 C34 C35 C36 163.9(11)
C40 C43 C44 C45 175.4(9)
C43 C44 C45 C46 -179.8(9)
C44 C45 C46 C47 -179.6(9)
C45 C46 C47 C48 -175.4(10)
C52 C55 C56 C57 165.3(9)
C55 C56 C57 C58 159.2(10)
C56 C57 C58 C59 162.1(10)
C57 C58 C59 C60 163.8(11)
C64 C67 C68 C69 -171.4(10)
C67 C68 C69 C70 -167.9(11)
C68 C69 C70 C71 -165.8(12)
C69 C70 C71 C72 -55.6(22)
C76 C79 C80 C81 167.4(10)
C79 C80 C81 C82 169.0(11)
C80 C81 C82 C83 160.4(15)
C81 C82 C83 C84 60.5(29)
C88 C91 C92 C93 -172.2(12)
C91 C92 C93 C94 -60.3(22)
C92 C93 C94 C95 -56.9(25)
C93 C94 C95 C96 -160.3(17)
C100 C103 C104 C105 -172.1(11)
C103 C104 C105 C106 -159.7(11)
C104 C105 C106 C107 -163.2(11)
C105 C106 C107 C108 -164.0(11)
